data_2243916
loop_
_publ_author_name
'Ward, Cassandra L.'
'Allen, Matthew J.'
'Lutter, Jacob C.'

_publ_section_title
;
 Hexa-\m-acetato-chlorido(\m-<i>N</i>,2-dioxodobenzene-1-carboximidato)-\m~3~-oxido-tetrairon(III)--water
 (1/1) and
 hexa-\m-acetato-(\m-<i>N</i>,2-dioxodobenzene-1-carboximidato)fluorido-\m~3~-oxido-tripyridinetetrairon(III)--pyridine--water
 (1/1/0.24)
;
_journal_coeditor_code ZL5012
_journal_issue 10
_journal_name_full 'Acta Crystallographica Section E'
_journal_page_first 1003
_journal_page_last 1009
_journal_paper_doi 10.1107/S2056989021009208
_journal_volume 77
_journal_year 2021
_chemical_formula_iupac '[Fe4 (C2 H3 O2)6 (C7 H4 O3) F O (C5 H5 N)5], C5 H5 N, 0.24H2 O'
_chemical_formula_moiety '2(C34 H37 F Fe4 N4 O16), C5 H5 N, 0.472(H2 O)'
_chemical_formula_sum 'C73 H79.94 F2 Fe8 N9 O32.47'
_chemical_formula_weight 2087.76
_chemical_melting_point 257
_chemical_name_systematic
'Hexa-\m-acetato-(\m-<i>N</i>,2-dioxodobenzene-1-carboximidato)fluorido-\m~3~-oxido-tripyridinetetrairon(III)--pyridine--water (1/1/0.24)'
_space_group_crystal_system orthorhombic
_space_group_IT_number 43
_space_group_name_Hall 'F 2 -2d'
_space_group_name_H-M_alt 'F d d 2'
_atom_sites_solution_hydrogens mixed
_atom_sites_solution_primary dual
_atom_sites_solution_secondary difmap
_audit_creation_method SHELXL-2018/3
_cell_angle_alpha 90
_cell_angle_beta 90
_cell_angle_gamma 90
_cell_formula_units_Z 8
_cell_length_a 31.676(2)
_cell_length_b 44.806(3)
_cell_length_c 12.6056(8)
_cell_measurement_reflns_used 9974
_cell_measurement_temperature 100(2)
_cell_measurement_theta_max 25.14
_cell_measurement_theta_min 2.21
_cell_volume 17891(2)
_computing_cell_refinement
;
SAINT (Bruker, 2001)
;
_computing_data_collection
;
APEX2 (Bruker, 2004)
;
_computing_data_reduction
;
SAINT (Bruker, 2001)
;
_computing_molecular_graphics
;
SHELXTL (Sheldrick, 2008)
;
_computing_publication_material
;
SHELXTL (Sheldrick, 2008)
;
_computing_structure_refinement
;
<i>SHELXL2018/3</i> (Sheldrick, 2015b)
;
_computing_structure_solution
;
<i>SHELXT2018/3</i> (Sheldrick, 2015a)
;
_diffrn_ambient_temperature 100(2)
_diffrn_measured_fraction_theta_full 1.000
_diffrn_measured_fraction_theta_max 0.999
_diffrn_measurement_device_type 'Bruker APEXII CCD'
_diffrn_measurement_method '\f and \w scans'
_diffrn_radiation_type MoK\a
_diffrn_radiation_wavelength 0.71073
_diffrn_reflns_av_R_equivalents 0.0980
_diffrn_reflns_av_unetI/netI 0.0493
_diffrn_reflns_limit_h_max 38
_diffrn_reflns_limit_h_min -38
_diffrn_reflns_limit_k_max 54
_diffrn_reflns_limit_k_min -54
_diffrn_reflns_limit_l_max 15
_diffrn_reflns_limit_l_min -15
_diffrn_reflns_number 102006
_diffrn_reflns_theta_full 25.242
_diffrn_reflns_theta_max 25.440
_diffrn_reflns_theta_min 1.575
_diffrn_source 'sealed tube'
_exptl_absorpt_coefficient_mu 1.348
_exptl_absorpt_correction_T_max 0.7452
_exptl_absorpt_correction_T_min 0.6698
_exptl_absorpt_correction_type multi-scan
_exptl_absorpt_process_details
;
(SADABS; Krause <i>et al.</i>,  2015)
;
_exptl_crystal_colour purple
_exptl_crystal_density_diffrn 1.550
_exptl_crystal_description plate
_exptl_crystal_F_000 8534
_exptl_crystal_size_max 0.328
_exptl_crystal_size_mid 0.304
_exptl_crystal_size_min 0.144
_refine_diff_density_max 0.472
_refine_diff_density_min -0.379
_refine_ls_abs_structure_details
;
 Refined as an inversion twin
;
_refine_ls_abs_structure_Flack 0.05(2)
_refine_ls_extinction_coef 0.000039(8)
_refine_ls_extinction_expression Fc^*^=kFc[1+0.001xFc^2^\l^3^/sin(2\q)]^-1/4^
_refine_ls_extinction_method
;
SHELXL-2018/3 (Sheldrick 2018)
;
_refine_ls_goodness_of_fit_ref 1.045
_refine_ls_hydrogen_treatment constr
_refine_ls_matrix_type full
_refine_ls_number_parameters 604
_refine_ls_number_reflns 8265
_refine_ls_number_restraints 58
_refine_ls_restrained_S_all 1.047
_refine_ls_R_factor_all 0.0547
_refine_ls_R_factor_gt 0.0385
_refine_ls_shift/su_max 0.001
_refine_ls_shift/su_mean 0.000
_refine_ls_structure_factor_coef Fsqd
_refine_ls_weighting_details 'w=1/[\s^2^(Fo^2^)+(0.0392P)^2^+78.0080P] where P=(Fo^2^+2Fc^2^)/3'
_refine_ls_weighting_scheme calc
_refine_ls_wR_factor_gt 0.0831
_refine_ls_wR_factor_ref 0.0902
_reflns_number_gt 7012
_reflns_number_total 8265
_reflns_threshold_expression 'I > 2\s(I)'
_cod_data_source_file zl5012sup1.cif
_cod_data_source_block 1-F
_cod_depositor_comments 'Adding full bibliography for 2243916--2243917.cif.'
_cod_database_code 2243916
_shelx_space_group_comment
;
The symmetry employed for this shelxl refinement is uniquely defined
by the following loop, which should always be used as a source of
symmetry information in preference to the above space-group names.
They are only intended as comments.
;
_shelx_estimated_absorpt_t_min 0.666
_shelx_estimated_absorpt_t_max 0.830

loop_
_space_group_symop_operation_xyz
'x, y, z'
'-x, -y, z'
'x+1/4, -y+1/4, z+1/4'
'-x+1/4, y+1/4, z+1/4'
'x, y+1/2, z+1/2'
'-x, -y+1/2, z+1/2'
'x+1/4, -y+3/4, z+3/4'
'-x+1/4, y+3/4, z+3/4'
'x+1/2, y, z+1/2'
'-x+1/2, -y, z+1/2'
'x+3/4, -y+1/4, z+3/4'
'-x+3/4, y+1/4, z+3/4'
'x+1/2, y+1/2, z'
'-x+1/2, -y+1/2, z'
'x+3/4, -y+3/4, z+1/4'
'-x+3/4, y+3/4, z+1/4'

loop_
_atom_site_type_symbol
_atom_site_label
_atom_site_fract_x
_atom_site_fract_y
_atom_site_fract_z
_atom_site_U_iso_or_equiv
_atom_site_adp_type
_atom_site_calc_flag
_atom_site_occupancy
_atom_site_disorder_assembly
_atom_site_disorder_group
Fe Fe4 0.54162(3) 0.31181(2) 0.77891(6) 0.0170(2) Uani d 1 . .
Fe Fe3 0.48707(3) 0.34874(2) 0.60174(7) 0.0172(2) Uani d 1 . .
Fe Fe1 0.52740(3) 0.30748(2) 1.07300(7) 0.0178(2) Uani d 1 . .
Fe Fe2 0.53647(3) 0.38430(2) 0.79611(7) 0.0189(2) Uani d 1 . .
C C1 0.52500(18) 0.36899(15) 1.0345(5) 0.0177(14) Uani d 1 . .
C C2 0.52547(19) 0.40090(15) 1.0584(5) 0.0178(14) Uani d 1 . .
C C3 0.5175(2) 0.40924(16) 1.1646(5) 0.0200(15) Uani d 1 . .
H H3 0.509743 0.394293 1.214328 0.024 Uiso calc 1 . .
C C4 0.5208(2) 0.43821(16) 1.1980(5) 0.0252(17) Uani d 1 . .
H H4 0.515227 0.443221 1.269894 0.030 Uiso calc 1 . .
C C5 0.5322(2) 0.46024(18) 1.1260(6) 0.0302(18) Uani d 1 . .
H H5 0.534580 0.480378 1.148789 0.036 Uiso calc 1 . .
C C6 0.5401(2) 0.45296(16) 1.0213(6) 0.0265(16) Uani d 1 . .
H H6 0.547500 0.468274 0.972619 0.032 Uiso calc 1 . .
C C7 0.5372(2) 0.42337(16) 0.9856(5) 0.0203(15) Uani d 1 . .
C C8 0.4415(2) 0.39185(17) 0.7444(5) 0.0284(17) Uani d 1 . .
C C9 0.3996(3) 0.4050(2) 0.7751(7) 0.053(3) Uani d 1 . .
H H9A 0.404201 0.422996 0.817643 0.080 Uiso calc 1 . .
H H9B 0.383642 0.390370 0.816831 0.080 Uiso calc 1 . .
H H9C 0.383705 0.410109 0.711027 0.080 Uiso calc 1 . .
C C10 0.5404(2) 0.40351(17) 0.5665(5) 0.0278(17) Uani d 1 . .
C C11 0.5638(3) 0.4222(2) 0.4871(7) 0.055(3) Uani d 1 . .
H H11A 0.554177 0.442903 0.491977 0.083 Uiso calc 1 . .
H H11B 0.558316 0.414546 0.415493 0.083 Uiso calc 1 . .
H H11C 0.594135 0.421223 0.501821 0.083 Uiso calc 1 . .
C C12 0.5479(2) 0.30150(15) 0.5414(5) 0.0197(14) Uani d 1 . .
C C13 0.5673(2) 0.28292(16) 0.4548(5) 0.0250(16) Uani d 1 . .
H H13A 0.564363 0.293303 0.386799 0.038 Uiso calc 1 . .
H H13B 0.552940 0.263589 0.451135 0.038 Uiso calc 1 . .
H H13C 0.597333 0.279782 0.470129 0.038 Uiso calc 1 . .
C C14 0.4545(2) 0.29360(15) 0.7173(5) 0.0193(14) Uani d 1 . .
C C15 0.4195(2) 0.27110(16) 0.7260(6) 0.0252(16) Uani d 1 . .
H H15A 0.405490 0.273258 0.794794 0.038 Uiso calc 1 . .
H H15B 0.431269 0.250936 0.719784 0.038 Uiso calc 1 . .
H H15C 0.399037 0.274430 0.668949 0.038 Uiso calc 1 . .
C C16 0.6196(2) 0.34999(17) 0.7895(5) 0.0213(14) Uani d 1 . .
C C17 0.6670(2) 0.35092(17) 0.7983(6) 0.0286(16) Uani d 1 . .
H H17A 0.678782 0.331942 0.773528 0.043 Uiso calc 1 . .
H H17B 0.675002 0.354151 0.872503 0.043 Uiso calc 1 . .
H H17C 0.677951 0.367257 0.754637 0.043 Uiso calc 1 . .
C C18 0.5498(2) 0.25712(16) 0.9189(5) 0.0208(15) Uani d 1 . .
C C19 0.5504(3) 0.22453(16) 0.9063(5) 0.0306(18) Uani d 1 . .
H H19A 0.574786 0.218749 0.863130 0.046 Uiso calc 1 . .
H H19B 0.524375 0.218023 0.871126 0.046 Uiso calc 1 . .
H H19C 0.552416 0.215068 0.976207 0.046 Uiso calc 1 . .
N N2 0.59476(16) 0.31323(12) 1.0972(4) 0.0192(12) Uani d 1 . .
C C20 0.6248(2) 0.30487(17) 1.0282(5) 0.0274(17) Uani d 1 . .
H H20 0.616422 0.295587 0.963831 0.033 Uiso calc 1 . .
C C21 0.6667(2) 0.3090(2) 1.0460(6) 0.039(2) Uani d 1 . .
H H21 0.686801 0.302801 0.994668 0.047 Uiso calc 1 . .
C C22 0.6799(2) 0.32238(19) 1.1388(6) 0.036(2) Uani d 1 . .
H H22 0.709048 0.325374 1.152790 0.043 Uiso calc 1 . .
C C23 0.6495(2) 0.33131(17) 1.2112(6) 0.0297(17) Uani d 1 . .
H H23 0.657353 0.340841 1.275592 0.036 Uiso calc 1 . .
C C24 0.6079(2) 0.32606(16) 1.1878(5) 0.0254(16) Uani d 1 . .
H H24 0.587203 0.331804 1.238401 0.030 Uiso calc 1 . .
C C25 0.4366(2) 0.31587(16) 0.9917(5) 0.0246(16) Uani d 1 . .
H H25 0.449451 0.329993 0.945790 0.030 Uiso calc 1 . .
C C26 0.3935(2) 0.31257(17) 0.9890(5) 0.0280(17) Uani d 1 . .
H H26 0.376923 0.324675 0.943172 0.034 Uiso calc 1 . .
C C27 0.3742(2) 0.29151(17) 1.0533(6) 0.0316(18) Uani d 1 . .
H H27 0.344487 0.288675 1.051419 0.038 Uiso calc 1 . .
C C28 0.3991(2) 0.27487(17) 1.1198(6) 0.0308(18) Uani d 1 . .
H H28 0.386806 0.260344 1.165143 0.037 Uiso calc 1 . .
C C29 0.4425(2) 0.27941(16) 1.1204(5) 0.0261(16) Uani d 1 . .
H H29 0.459466 0.267775 1.166747 0.031 Uiso calc 1 . .
C C30 0.4637(2) 0.34985(15) 0.3626(5) 0.0187(14) Uani d 1 . .
H H30 0.493365 0.351881 0.354525 0.022 Uiso calc 1 . .
C C31 0.4386(2) 0.34877(15) 0.2726(5) 0.0209(14) Uani d 1 . .
H H31 0.450918 0.350379 0.204127 0.025 Uiso calc 1 . .
C C32 0.3959(2) 0.34537(16) 0.2832(6) 0.0244(15) Uani d 1 . .
H H32 0.378207 0.344755 0.222390 0.029 Uiso calc 1 . .
C C33 0.3787(2) 0.34283(16) 0.3842(5) 0.0238(16) Uani d 1 . .
H H33 0.349239 0.340097 0.393566 0.029 Uiso calc 1 . .
C C34 0.4053(2) 0.34433(15) 0.4702(5) 0.0219(15) Uani d 1 . .
H H34 0.393338 0.342633 0.539074 0.026 Uiso calc 1 . .
F F1 0.52458(12) 0.29497(9) 1.2121(3) 0.0232(9) Uani d 1 . .
N N1 0.53052(17) 0.35965(12) 0.9354(4) 0.0163(12) Uani d 1 . .
N N3 0.46126(16) 0.29968(12) 1.0577(4) 0.0206(12) Uani d 1 . .
N N4 0.44722(16) 0.34809(12) 0.4618(4) 0.0177(12) Uani d 1 . .
O O1 0.53120(14) 0.32821(10) 0.9290(3) 0.0178(10) Uani d 1 . .
O O2 0.51946(13) 0.35002(10) 1.1099(3) 0.0197(10) Uani d 1 . .
O O3 0.54669(15) 0.41781(11) 0.8852(3) 0.0237(11) Uani d 1 . .
O O4 0.47337(15) 0.39745(11) 0.7996(4) 0.0309(12) Uani d 1 . .
O O5 0.44128(14) 0.37496(11) 0.6630(3) 0.0249(11) Uani d 1 . .
O O6 0.54797(16) 0.40823(11) 0.6633(4) 0.0283(12) Uani d 1 . .
O O7 0.51501(15) 0.38471(11) 0.5322(4) 0.0271(11) Uani d 1 . .
O O8 0.55440(14) 0.29309(10) 0.6355(3) 0.0222(11) Uani d 1 . .
O O9 0.52547(14) 0.32326(11) 0.5146(3) 0.0238(11) Uani d 1 . .
O O10 0.48483(13) 0.29115(10) 0.7812(3) 0.0220(10) Uani d 1 . .
O O11 0.45184(14) 0.31306(11) 0.6447(3) 0.0232(11) Uani d 1 . .
O O12 0.59983(14) 0.37435(10) 0.7909(4) 0.0228(11) Uani d 1 . .
O O13 0.60280(13) 0.32449(10) 0.7846(3) 0.0210(10) Uani d 1 . .
O O14 0.53657(14) 0.26776(10) 1.0068(3) 0.0206(10) Uani d 1 . .
O O15 0.56241(13) 0.27338(10) 0.8435(3) 0.0204(10) Uani d 1 . .
O O16 0.52158(13) 0.34820(10) 0.7222(3) 0.0181(10) Uani d 1 . .
N N5 0.2858(10) 0.2671(6) -0.144(2) 0.155(12) Uani d 0.5 A -1
C C35 0.2940(10) 0.2379(6) -0.163(2) 0.127(11) Uani d 0.5 A -1
H H35 0.311010 0.232929 -0.222080 0.152 Uiso calc 0.5 A -1
C C36 0.2797(7) 0.2153(5) -0.1015(17) 0.073(6) Uani d 0.5 A -1
H H36 0.283212 0.195132 -0.123399 0.088 Uiso calc 0.5 A -1
C C37 0.2596(7) 0.2218(4) -0.0060(17) 0.063(6) Uani d 0.5 A -1
H H37 0.254457 0.206792 0.045608 0.076 Uiso calc 0.5 A -1
C C38 0.2473(17) 0.2515(7) 0.0109(14) 0.074(6) Uani d 0.5 A -1
H H38 0.227845 0.256511 0.065403 0.089 Uiso calc 0.5 A -1
C C39 0.2643(10) 0.2733(5) -0.054(2) 0.095(9) Uani d 0.5 A -1
H H39 0.260803 0.293654 -0.034580 0.114 Uiso calc 0.5 A -1
O O17 0.0851(9) 0.0248(6) 0.027(3) 0.069(12) Uani d 0.236(17) . .
H H17D 0.071299 0.026512 -0.031577 0.103 Uiso d 0.236(17) . .
H H17E 0.105232 0.036950 0.018911 0.103 Uiso d 0.236(17) . .

loop_
_atom_site_aniso_label
_atom_site_aniso_U_11
_atom_site_aniso_U_22
_atom_site_aniso_U_33
_atom_site_aniso_U_12
_atom_site_aniso_U_13
_atom_site_aniso_U_23
Fe4 0.0181(5) 0.0248(5) 0.0081(4) -0.0004(4) -0.0020(4) 0.0010(4)
Fe3 0.0163(5) 0.0266(5) 0.0087(4) -0.0001(4) -0.0025(4) 0.0009(4)
Fe1 0.0181(5) 0.0274(5) 0.0077(4) 0.0007(4) 0.0004(4) 0.0009(4)
Fe2 0.0219(5) 0.0256(5) 0.0093(5) -0.0017(4) -0.0032(4) 0.0008(4)
C1 0.006(3) 0.032(4) 0.015(3) 0.000(3) -0.001(3) -0.002(3)
C2 0.009(3) 0.028(4) 0.017(4) 0.005(3) -0.002(2) -0.002(3)
C3 0.015(4) 0.032(4) 0.013(3) 0.001(3) 0.002(3) 0.002(3)
C4 0.020(4) 0.036(4) 0.020(4) 0.001(3) 0.000(3) -0.009(3)
C5 0.035(4) 0.030(4) 0.025(4) 0.002(3) 0.001(3) -0.009(3)
C6 0.033(4) 0.025(4) 0.021(4) -0.001(3) 0.001(3) 0.001(3)
C7 0.016(3) 0.033(4) 0.012(3) 0.002(3) -0.003(3) 0.001(3)
C8 0.031(4) 0.043(5) 0.011(3) 0.006(3) -0.001(3) 0.004(3)
C9 0.036(5) 0.098(8) 0.025(5) 0.029(5) -0.008(4) -0.013(5)
C10 0.031(4) 0.036(4) 0.017(4) -0.009(3) -0.014(3) 0.008(3)
C11 0.060(6) 0.080(7) 0.026(4) -0.038(5) -0.010(4) 0.023(5)
C12 0.019(3) 0.030(4) 0.010(3) -0.002(3) 0.003(3) -0.004(3)
C13 0.034(4) 0.035(4) 0.006(3) 0.008(3) 0.006(3) 0.001(3)
C14 0.019(3) 0.027(4) 0.012(3) 0.001(3) 0.002(3) -0.005(3)
C15 0.021(4) 0.034(4) 0.020(4) -0.004(3) -0.002(3) 0.003(3)
C16 0.023(3) 0.036(4) 0.005(3) -0.003(3) -0.002(3) -0.001(3)
C17 0.019(3) 0.046(5) 0.021(4) -0.002(3) -0.001(3) -0.002(3)
C18 0.018(4) 0.037(4) 0.008(3) -0.004(3) 0.002(3) 0.000(3)
C19 0.052(5) 0.026(4) 0.013(4) -0.006(4) 0.010(3) 0.001(3)
N2 0.019(3) 0.030(3) 0.009(3) -0.003(2) -0.001(2) 0.001(2)
C20 0.025(4) 0.050(5) 0.007(3) -0.002(3) -0.003(3) -0.004(3)
C21 0.023(4) 0.077(6) 0.018(4) -0.002(4) 0.005(3) -0.007(4)
C22 0.017(4) 0.062(6) 0.029(4) -0.009(4) -0.007(3) 0.003(4)
C23 0.029(4) 0.039(5) 0.021(4) -0.006(3) -0.008(3) 0.003(3)
C24 0.028(4) 0.034(4) 0.015(4) -0.001(3) -0.003(3) -0.001(3)
C25 0.024(4) 0.032(4) 0.018(4) 0.002(3) -0.001(3) -0.005(3)
C26 0.025(4) 0.040(5) 0.019(4) 0.013(3) -0.004(3) -0.008(3)
C27 0.024(4) 0.043(5) 0.028(4) -0.003(3) -0.001(3) -0.016(4)
C28 0.025(4) 0.040(5) 0.027(4) -0.005(3) 0.006(3) -0.007(4)
C29 0.031(4) 0.033(4) 0.014(3) -0.001(3) 0.004(3) -0.004(3)
C30 0.014(3) 0.025(4) 0.017(3) 0.000(3) -0.002(3) 0.006(3)
C31 0.023(3) 0.028(4) 0.012(3) 0.001(3) -0.001(3) -0.002(3)
C32 0.024(4) 0.034(4) 0.015(3) 0.003(3) -0.005(3) -0.002(3)
C33 0.017(4) 0.042(5) 0.012(3) 0.000(3) 0.000(3) 0.001(3)
C34 0.019(3) 0.036(4) 0.010(3) -0.001(3) 0.004(3) -0.001(3)
F1 0.024(2) 0.038(2) 0.0072(18) 0.0010(17) 0.0008(15) 0.0027(17)
N1 0.016(3) 0.021(3) 0.012(3) 0.000(2) -0.002(2) 0.000(2)
N3 0.023(3) 0.025(3) 0.014(3) -0.001(2) 0.001(2) -0.004(2)
N4 0.015(3) 0.028(3) 0.010(3) 0.003(2) -0.001(2) 0.004(2)
O1 0.020(2) 0.021(3) 0.012(2) -0.001(2) -0.0031(17) -0.004(2)
O2 0.019(2) 0.031(3) 0.009(2) -0.001(2) 0.0002(18) 0.001(2)
O3 0.033(3) 0.026(3) 0.012(2) -0.004(2) -0.001(2) 0.001(2)
O4 0.029(3) 0.039(3) 0.025(3) 0.006(2) -0.010(2) -0.008(2)
O5 0.024(3) 0.043(3) 0.008(2) 0.010(2) -0.0059(19) -0.004(2)
O6 0.035(3) 0.032(3) 0.018(3) -0.009(2) -0.004(2) 0.005(2)
O7 0.031(3) 0.035(3) 0.015(2) -0.008(2) -0.009(2) 0.004(2)
O8 0.028(3) 0.029(3) 0.010(2) 0.002(2) -0.001(2) 0.001(2)
O9 0.022(2) 0.037(3) 0.012(2) 0.009(2) -0.0026(19) 0.004(2)
O10 0.023(2) 0.030(3) 0.014(2) -0.004(2) -0.003(2) 0.004(2)
O11 0.027(3) 0.031(3) 0.012(2) -0.002(2) -0.006(2) 0.005(2)
O12 0.026(3) 0.026(3) 0.016(2) -0.001(2) 0.000(2) 0.000(2)
O13 0.022(2) 0.028(3) 0.014(2) -0.003(2) 0.0019(19) 0.000(2)
O14 0.024(2) 0.028(3) 0.010(2) 0.004(2) 0.0004(18) -0.0002(19)
O15 0.019(2) 0.029(3) 0.012(2) -0.001(2) -0.0008(19) 0.001(2)
O16 0.015(2) 0.030(3) 0.009(2) -0.002(2) 0.0010(18) -0.001(2)
N5 0.184(16) 0.140(16) 0.141(16) -0.005(12) 0.035(13) -0.009(12)
C35 0.158(16) 0.101(15) 0.121(16) -0.005(12) 0.011(13) -0.011(12)
C36 0.089(12) 0.067(11) 0.064(11) -0.019(10) 0.023(10) -0.008(9)
C37 0.066(11) 0.042(10) 0.080(12) -0.014(9) 0.002(10) -0.005(9)
C38 0.077(12) 0.067(10) 0.077(10) -0.012(9) 0.003(14) 0.005(14)
C39 0.112(15) 0.073(13) 0.099(14) -0.026(11) 0.017(12) 0.000(11)
O17 0.063(18) 0.047(17) 0.09(2) -0.016(13) 0.008(15) -0.009(15)

loop_
_atom_type_symbol
_atom_type_description
_atom_type_scat_dispersion_real
_atom_type_scat_dispersion_imag
_atom_type_scat_source
C C 0.0033 0.0016 'International Tables Vol C Tables 4.2.6.8 and 6.1.1.4'
H H 0.0000 0.0000 'International Tables Vol C Tables 4.2.6.8 and 6.1.1.4'
N N 0.0061 0.0033 'International Tables Vol C Tables 4.2.6.8 and 6.1.1.4'
O O 0.0106 0.0060 'International Tables Vol C Tables 4.2.6.8 and 6.1.1.4'
F F 0.0171 0.0103 'International Tables Vol C Tables 4.2.6.8 and 6.1.1.4'
Fe Fe 0.3463 0.8444 'International Tables Vol C Tables 4.2.6.8 and 6.1.1.4'

loop_
_geom_angle_atom_site_label_1
_geom_angle_atom_site_label_2
_geom_angle_atom_site_label_3
_geom_angle_site_symmetry_1
_geom_angle_site_symmetry_3
_geom_angle
_geom_angle_publ_flag
O16 Fe4 O15 . . 178.35(19) y
O16 Fe4 O13 . . 95.35(18) y
O15 Fe4 O13 . . 84.96(18) y
O16 Fe4 O10 . . 95.84(18) y
O15 Fe4 O10 . . 83.89(18) y
O13 Fe4 O10 . . 168.72(19) y
O16 Fe4 O8 . . 94.97(18) y
O15 Fe4 O8 . . 86.66(18) y
O13 Fe4 O8 . . 87.52(18) y
O10 Fe4 O8 . . 90.07(18) y
O16 Fe4 O1 . . 89.18(18) y
O15 Fe4 O1 . . 89.19(18) y
O13 Fe4 O1 . . 91.19(18) y
O10 Fe4 O1 . . 90.42(18) y
O8 Fe4 O1 . . 175.74(18) y
O16 Fe3 O9 . . 94.78(18) y
O16 Fe3 O5 . . 96.68(18) y
O9 Fe3 O5 . . 168.52(18) y
O16 Fe3 O11 . . 95.43(18) y
O9 Fe3 O11 . . 91.8(2) y
O5 Fe3 O11 . . 87.8(2) y
O16 Fe3 O7 . . 96.08(19) y
O9 Fe3 O7 . . 87.2(2) y
O5 Fe3 O7 . . 90.9(2) y
O11 Fe3 O7 . . 168.49(18) y
O16 Fe3 N4 . . 178.5(2) y
O9 Fe3 N4 . . 84.23(19) y
O5 Fe3 N4 . . 84.33(18) y
O11 Fe3 N4 . . 83.47(19) y
O7 Fe3 N4 . . 85.02(19) y
F1 Fe1 O2 . . 93.63(18) y
F1 Fe1 O14 . . 97.73(18) y
O2 Fe1 O14 . . 168.62(18) y
F1 Fe1 O1 . . 170.62(18) y
O2 Fe1 O1 . . 77.18(18) y
O14 Fe1 O1 . . 91.44(17) y
F1 Fe1 N3 . . 89.35(19) y
O2 Fe1 N3 . . 93.10(19) y
O14 Fe1 N3 . . 87.6(2) y
O1 Fe1 N3 . . 93.0(2) y
F1 Fe1 N2 . . 87.15(18) y
O2 Fe1 N2 . . 88.72(19) y
O14 Fe1 N2 . . 91.2(2) y
O1 Fe1 N2 . . 90.74(19) y
N3 Fe1 N2 . . 176.2(2) y
O3 Fe2 O16 . . 171.98(19) y
O3 Fe2 O6 . . 92.3(2) y
O16 Fe2 O6 . . 95.12(19) y
O3 Fe2 O12 . . 91.36(19) y
O16 Fe2 O12 . . 92.38(18) y
O6 Fe2 O12 . . 85.01(19) y
O3 Fe2 N1 . . 86.4(2) y
O16 Fe2 N1 . . 86.6(2) y
O6 Fe2 N1 . . 174.8(2) y
O12 Fe2 N1 . . 90.0(2) y
O3 Fe2 O4 . . 85.9(2) y
O16 Fe2 O4 . . 90.72(19) y
O6 Fe2 O4 . . 92.3(2) y
O12 Fe2 O4 . . 176.1(2) y
N1 Fe2 O4 . . 92.6(2) y
O2 C1 N1 . . 120.3(6) ?
O2 C1 C2 . . 119.7(6) ?
N1 C1 C2 . . 120.0(6) ?
C7 C2 C3 . . 118.3(6) ?
C7 C2 C1 . . 124.5(6) ?
C3 C2 C1 . . 116.9(6) ?
C4 C3 C2 . . 122.0(6) ?
C4 C3 H3 . . 119.0 ?
C2 C3 H3 . . 119.0 ?
C3 C4 C5 . . 119.5(6) ?
C3 C4 H4 . . 120.2 ?
C5 C4 H4 . . 120.2 ?
C6 C5 C4 . . 120.2(7) ?
C6 C5 H5 . . 119.9 ?
C4 C5 H5 . . 119.9 ?
C5 C6 C7 . . 121.2(7) ?
C5 C6 H6 . . 119.4 ?
C7 C6 H6 . . 119.4 ?
O3 C7 C6 . . 118.0(6) ?
O3 C7 C2 . . 123.1(6) ?
C6 C7 C2 . . 118.8(6) ?
O4 C8 O5 . . 124.8(7) ?
O4 C8 C9 . . 119.4(7) ?
O5 C8 C9 . . 115.9(7) ?
C8 C9 H9A . . 109.5 ?
C8 C9 H9B . . 109.5 ?
H9A C9 H9B . . 109.5 ?
C8 C9 H9C . . 109.5 ?
H9A C9 H9C . . 109.5 ?
H9B C9 H9C . . 109.5 ?
O7 C10 O6 . . 124.9(7) ?
O7 C10 C11 . . 117.7(6) ?
O6 C10 C11 . . 117.3(6) ?
C10 C11 H11A . . 109.5 ?
C10 C11 H11B . . 109.5 ?
H11A C11 H11B . . 109.5 ?
C10 C11 H11C . . 109.5 ?
H11A C11 H11C . . 109.5 ?
H11B C11 H11C . . 109.5 ?
O9 C12 O8 . . 125.4(6) ?
O9 C12 C13 . . 117.8(6) ?
O8 C12 C13 . . 116.8(6) ?
C12 C13 H13A . . 109.5 ?
C12 C13 H13B . . 109.5 ?
H13A C13 H13B . . 109.5 ?
C12 C13 H13C . . 109.5 ?
H13A C13 H13C . . 109.5 ?
H13B C13 H13C . . 109.5 ?
O10 C14 O11 . . 125.0(6) ?
O10 C14 C15 . . 117.2(6) ?
O11 C14 C15 . . 117.7(6) ?
C14 C15 H15A . . 109.5 ?
C14 C15 H15B . . 109.5 ?
H15A C15 H15B . . 109.5 ?
C14 C15 H15C . . 109.5 ?
H15A C15 H15C . . 109.5 ?
H15B C15 H15C . . 109.5 ?
O12 C16 O13 . . 125.2(6) ?
O12 C16 C17 . . 118.1(6) ?
O13 C16 C17 . . 116.7(6) ?
C16 C17 H17A . . 109.5 ?
C16 C17 H17B . . 109.5 ?
H17A C17 H17B . . 109.5 ?
C16 C17 H17C . . 109.5 ?
H17A C17 H17C . . 109.5 ?
H17B C17 H17C . . 109.5 ?
O15 C18 O14 . . 122.8(6) ?
O15 C18 C19 . . 119.2(6) ?
O14 C18 C19 . . 118.0(6) ?
C18 C19 H19A . . 109.5 ?
C18 C19 H19B . . 109.5 ?
H19A C19 H19B . . 109.5 ?
C18 C19 H19C . . 109.5 ?
H19A C19 H19C . . 109.5 ?
H19B C19 H19C . . 109.5 ?
C20 N2 C24 . . 116.7(6) ?
C20 N2 Fe1 . . 125.0(4) ?
C24 N2 Fe1 . . 118.3(5) ?
N2 C20 C21 . . 123.2(6) ?
N2 C20 H20 . . 118.4 ?
C21 C20 H20 . . 118.4 ?
C20 C21 C22 . . 119.7(7) ?
C20 C21 H21 . . 120.1 ?
C22 C21 H21 . . 120.1 ?
C21 C22 C23 . . 118.3(7) ?
C21 C22 H22 . . 120.9 ?
C23 C22 H22 . . 120.9 ?
C24 C23 C22 . . 118.5(7) ?
C24 C23 H23 . . 120.8 ?
C22 C23 H23 . . 120.8 ?
N2 C24 C23 . . 123.6(7) ?
N2 C24 H24 . . 118.2 ?
C23 C24 H24 . . 118.2 ?
N3 C25 C26 . . 122.2(7) ?
N3 C25 H25 . . 118.9 ?
C26 C25 H25 . . 118.9 ?
C25 C26 C27 . . 119.8(7) ?
C25 C26 H26 . . 120.1 ?
C27 C26 H26 . . 120.1 ?
C28 C27 C26 . . 118.3(7) ?
C28 C27 H27 . . 120.8 ?
C26 C27 H27 . . 120.8 ?
C27 C28 C29 . . 119.5(7) ?
C27 C28 H28 . . 120.2 ?
C29 C28 H28 . . 120.2 ?
N3 C29 C28 . . 122.3(7) ?
N3 C29 H29 . . 118.9 ?
C28 C29 H29 . . 118.9 ?
N4 C30 C31 . . 122.1(6) ?
N4 C30 H30 . . 118.9 ?
C31 C30 H30 . . 118.9 ?
C32 C31 C30 . . 119.4(6) ?
C32 C31 H31 . . 120.3 ?
C30 C31 H31 . . 120.3 ?
C31 C32 C33 . . 119.1(6) ?
C31 C32 H32 . . 120.5 ?
C33 C32 H32 . . 120.5 ?
C34 C33 C32 . . 118.7(6) ?
C34 C33 H33 . . 120.6 ?
C32 C33 H33 . . 120.6 ?
N4 C34 C33 . . 123.3(6) ?
N4 C34 H34 . . 118.4 ?
C33 C34 H34 . . 118.4 ?
C1 N1 O1 . . 111.7(5) ?
C1 N1 Fe2 . . 129.6(4) ?
O1 N1 Fe2 . . 118.7(3) ?
C29 N3 C25 . . 117.9(6) ?
C29 N3 Fe1 . . 119.5(5) ?
C25 N3 Fe1 . . 122.4(5) ?
C34 N4 C30 . . 117.4(5) ?
C34 N4 Fe3 . . 120.9(4) ?
C30 N4 Fe3 . . 121.7(4) ?
N1 O1 Fe1 . . 113.7(3) ?
N1 O1 Fe4 . . 114.3(3) ?
Fe1 O1 Fe4 . . 131.7(2) ?
C1 O2 Fe1 . . 116.5(4) ?
C7 O3 Fe2 . . 132.4(4) ?
C8 O4 Fe2 . . 134.9(5) ?
C8 O5 Fe3 . . 130.5(4) ?
C10 O6 Fe2 . . 132.7(5) ?
C10 O7 Fe3 . . 131.9(4) ?
C12 O8 Fe4 . . 132.9(4) ?
C12 O9 Fe3 . . 129.9(4) ?
C14 O10 Fe4 . . 129.0(4) ?
C14 O11 Fe3 . . 134.5(4) ?
C16 O12 Fe2 . . 132.4(4) ?
C16 O13 Fe4 . . 131.3(4) ?
C18 O14 Fe1 . . 138.3(5) ?
C18 O15 Fe4 . . 133.9(4) ?
Fe3 O16 Fe4 . . 120.9(2) ?
Fe3 O16 Fe2 . . 121.7(2) ?
Fe4 O16 Fe2 . . 117.4(2) ?
C35 N5 C39 . . 116(2) ?
C36 C35 N5 . . 124(2) ?
C36 C35 H35 . . 117.9 ?
N5 C35 H35 . . 117.9 ?
C35 C36 C37 . . 119(2) ?
C35 C36 H36 . . 120.4 ?
C37 C36 H36 . . 120.4 ?
C36 C37 C38 . . 117.3(19) ?
C36 C37 H37 . . 121.4 ?
C38 C37 H37 . . 121.4 ?
C39 C38 C37 . . 118(3) ?
C39 C38 H38 . . 120.9 ?
C37 C38 H38 . . 120.9 ?
N5 C39 C38 . . 123(2) ?
N5 C39 H39 . . 118.5 ?
C38 C39 H39 . . 118.5 ?
H17D O17 H17E . . 103.3 ?

loop_
_geom_bond_atom_site_label_1
_geom_bond_atom_site_label_2
_geom_bond_site_symmetry_2
_geom_bond_distance
_geom_bond_publ_flag
Fe4 O16 . 1.890(5) y
Fe4 O15 . 2.016(5) y
Fe4 O13 . 2.021(4) y
Fe4 O10 . 2.023(4) y
Fe4 O8 . 2.034(4) y
Fe4 O1 . 2.056(4) y
Fe3 O16 . 1.872(4) y
Fe3 O9 . 1.997(5) y
Fe3 O5 . 2.020(5) y
Fe3 O11 . 2.024(5) y
Fe3 O7 . 2.037(5) y
Fe3 N4 . 2.170(5) y
Fe1 F1 . 1.843(4) y
Fe1 O2 . 1.978(5) y
Fe1 O14 . 1.987(4) y
Fe1 O1 . 2.043(5) y
Fe1 N3 . 2.133(5) y
Fe1 N2 . 2.171(5) y
Fe2 O3 . 1.902(5) y
Fe2 O16 . 1.925(4) y
Fe2 O6 . 2.021(5) y
Fe2 O12 . 2.057(5) y
Fe2 N1 . 2.083(5) y
Fe2 O4 . 2.084(5) y
C1 O2 . 1.287(8) ?
C1 N1 . 1.329(8) ?
C1 C2 . 1.461(9) ?
C2 C7 . 1.412(9) ?
C2 C3 . 1.412(9) ?
C3 C4 . 1.369(10) ?
C3 H3 . 0.9500 ?
C4 C5 . 1.389(10) ?
C4 H4 . 0.9500 ?
C5 C6 . 1.382(10) ?
C5 H5 . 0.9500 ?
C6 C7 . 1.403(10) ?
C6 H6 . 0.9500 ?
C7 O3 . 1.325(8) ?
C8 O4 . 1.252(8) ?
C8 O5 . 1.274(9) ?
C8 C9 . 1.501(11) ?
C9 H9A . 0.9800 ?
C9 H9B . 0.9800 ?
C9 H9C . 0.9800 ?
C10 O7 . 1.243(8) ?
C10 O6 . 1.262(8) ?
C10 C11 . 1.499(10) ?
C11 H11A . 0.9800 ?
C11 H11B . 0.9800 ?
C11 H11C . 0.9800 ?
C12 O9 . 1.253(8) ?
C12 O8 . 1.261(8) ?
C12 C13 . 1.504(9) ?
C13 H13A . 0.9800 ?
C13 H13B . 0.9800 ?
C13 H13C . 0.9800 ?
C14 O10 . 1.259(8) ?
C14 O11 . 1.267(8) ?
C14 C15 . 1.502(9) ?
C15 H15A . 0.9800 ?
C15 H15B . 0.9800 ?
C15 H15C . 0.9800 ?
C16 O12 . 1.258(8) ?
C16 O13 . 1.262(8) ?
C16 C17 . 1.505(9) ?
C17 H17A . 0.9800 ?
C17 H17B . 0.9800 ?
C17 H17C . 0.9800 ?
C18 O15 . 1.263(8) ?
C18 O14 . 1.276(8) ?
C18 C19 . 1.469(10) ?
C19 H19A . 0.9800 ?
C19 H19B . 0.9800 ?
C19 H19C . 0.9800 ?
N2 C20 . 1.343(8) ?
N2 C24 . 1.345(8) ?
C20 C21 . 1.357(9) ?
C20 H20 . 0.9500 ?
C21 C22 . 1.379(10) ?
C21 H21 . 0.9500 ?
C22 C23 . 1.384(10) ?
C22 H22 . 0.9500 ?
C23 C24 . 1.372(10) ?
C23 H23 . 0.9500 ?
C24 H24 . 0.9500 ?
C25 N3 . 1.352(9) ?
C25 C26 . 1.374(9) ?
C25 H25 . 0.9500 ?
C26 C27 . 1.385(11) ?
C26 H26 . 0.9500 ?
C27 C28 . 1.372(11) ?
C27 H27 . 0.9500 ?
C28 C29 . 1.389(10) ?
C28 H28 . 0.9500 ?
C29 N3 . 1.343(9) ?
C29 H29 . 0.9500 ?
C30 N4 . 1.357(8) ?
C30 C31 . 1.386(9) ?
C30 H30 . 0.9500 ?
C31 C32 . 1.367(9) ?
C31 H31 . 0.9500 ?
C32 C33 . 1.388(9) ?
C32 H32 . 0.9500 ?
C33 C34 . 1.373(9) ?
C33 H33 . 0.9500 ?
C34 N4 . 1.344(8) ?
C34 H34 . 0.9500 ?
N1 O1 . 1.411(6) ?
N5 C35 . 1.35(2) ?
N5 C39 . 1.35(2) ?
C35 C36 . 1.35(2) ?
C35 H35 . 0.9500 ?
C36 C37 . 1.39(2) ?
C36 H36 . 0.9500 ?
C37 C38 . 1.40(3) ?
C37 H37 . 0.9500 ?
C38 C39 . 1.39(3) ?
C38 H38 . 0.9500 ?
C39 H39 . 0.9500 ?
O17 H17D . 0.8564 ?
O17 H17E . 0.8446 ?

loop_
_geom_hbond_atom_site_label_D
_geom_hbond_atom_site_label_H
_geom_hbond_atom_site_label_A
_geom_hbond_site_symmetry_A
_geom_hbond_distance_DH
_geom_hbond_distance_HA
_geom_hbond_distance_DA
_geom_hbond_angle_DHA
_geom_hbond_publ_flag
C11 H11A N5 7 0.98 2.37 3.23(3) 146.4 yes
C13 H13A F1 1_554 0.98 2.54 3.389(7) 145.2 yes
C15 H15B F1 6_654 0.98 2.49 3.454(8) 167.9 yes
C17 H17A O17 12 0.98 2.60 3.42(3) 141.8 yes
C19 H19B F1 6_654 0.98 2.60 3.520(9) 156.4 yes
C19 H19C O11 6_655 0.98 2.47 3.446(8) 171.5 yes
C20 H20 O13 . 0.95 2.64 3.269(8) 124.2 yes
C20 H20 O15 . 0.95 2.49 3.365(8) 152.5 yes
C23 H23 O5 7 0.95 2.55 3.473(9) 163.8 yes
C25 H25 O1 . 0.95 2.60 3.149(8) 117.2 yes
C26 H26 O6 15_455 0.95 2.64 3.431(8) 140.7 yes
C29 H29 F1 . 0.95 2.46 2.930(8) 110.2 yes
C31 H31 O2 1_554 0.95 2.48 3.282(8) 142.8 yes
C39 H39 O6 15_454 0.95 2.54 3.27(2) 133.7 yes
O17 H17E O13 16_544 0.84 2.15 2.97(3) 163.8 yes
